data_2002715
loop_
_publ_author_name
'Mueller-Buschbaum, Hk'
'Werner, J - P'

_publ_section_title 'Zur Kenntnis von Eu2 Ti O5'
_journal_name_full 'Journal of Alloys Compd.'
_journal_page_first L11
_journal_page_last L13
_journal_paper_doi 10.1016/0925-8388(94)90024-8
_journal_volume 206
_journal_year 1994
_chemical_formula_structural 'Eu2 Ti O5'
_chemical_formula_sum 'Eu2 O5 Ti'
_chemical_name_systematic 'Dieuropium titanium oxide'
_space_group_IT_number 62
_symmetry_cell_setting orthorhombic
_symmetry_Int_Tables_number 62
_symmetry_space_group_name_Hall '-P 2c 2n'
_symmetry_space_group_name_H-M 'P n a m'
_cell_angle_alpha 90
_cell_angle_beta 90
_cell_angle_gamma 90
_cell_formula_units_Z 4
_cell_length_a 10.5358(11)
_cell_length_b 11.3002(17)
_cell_length_c 3.7771(5)
_cell_volume 449.7
_refine_ls_R_factor_all 0.059
_cod_database_code 2002715

loop_
_symmetry_equiv_pos_as_xyz
x,y,z
1/2+x,1/2-y,1/2-z
-x,-y,1/2+z
1/2-x,1/2+y,-z
-x,-y,-z
1/2-x,1/2+y,1/2+z
x,y,1/2-z
1/2+x,1/2-y,z

loop_
_atom_site_label
_atom_site_type_symbol
_atom_site_symmetry_multiplicity
_atom_site_Wyckoff_symbol
_atom_site_fract_x
_atom_site_fract_y
_atom_site_fract_z
_atom_site_occupancy
_atom_site_attached_hydrogens
_atom_site_calc_flag
Eu1 Eu3+ 4 c 0.1366(1) 0.0582(1) 0.25 1. 0 d
Eu2 Eu3+ 4 c 0.3908(1) 0.2209(1) 0.75 1. 0 d
Ti1 Ti4+ 4 c 0.1815(4) 0.3775(3) 0.25 1. 0 d
O1 O2- 4 c 0.0060(8) 0.1065(8) 0.75 1. 0 d
O2 O2- 4 c 0.2755(8) 0.0406(7) 0.75 1. 0 d
O3 O2- 4 c 0.2330(8) 0.3820(8) 0.75 1. 0 d
O4 O2- 4 c 0.2631(8) 0.2326(7) 0.25 1. 0 d
O5 O2- 4 c 0.0172(8) 0.3397(8) 0.25 1. 0 d

loop_
_atom_type_symbol
_atom_type_oxidation_number
Eu3+ 3.000
Ti4+ 4.000
O2- -2.000
